data_7248744
loop_
_publ_author_name
'Christopher, Imogen L.'
'Liu, Xiaojiao'
'Lloyd, Hayleigh J.'
'Bull, Craig L.'
'Funnell, Nicholas P.'
'Portius, Peter'
'Michalchuk, Adam A. L.'
'Kennedy, Stuart R.'
'Pulham, Colin R.'
'Morrison, Carole A.'

_publ_section_title
;
 Tuning energetic properties through co-crystallisation - a high-pressure
 experimental and computational study of nitrotriazolone: 4,4'-bipyridine.
;
_journal_issue 23
_journal_name_full 'Physical chemistry chemical physics : PCCP'
_journal_page_first 16859
_journal_page_last 16870
_journal_paper_doi 10.1039/d4cp01595a
_journal_volume 26
_journal_year 2024
_chemical_formula_moiety 'C4 H4 N8 O6, C20 H16 N4'
_chemical_formula_sum 'C24 H20 N12 O6'
_chemical_formula_weight 572.52
_space_group_crystal_system monoclinic
_space_group_IT_number 14
_space_group_name_Hall '-P 2yn'
_space_group_name_H-M_alt 'P 1 21/n 1'
_atom_sites_solution_hydrogens mixed
_atom_sites_solution_primary dual
_audit_block_doi 10.5517/ccdc.csd.cc2bvmc6
_audit_creation_date 2022-05-03
_audit_creation_method
;
Olex2 1.3
(compiled 2020.11.12 svn.r5f609507 for OlexSys, GUI svn.r6408)
;
_audit_update_record
;
2022-05-04 deposited with the CCDC.	2024-05-23 downloaded from the CCDC.
;
_cell_angle_alpha 90
_cell_angle_beta 93.556(12)
_cell_angle_gamma 90
_cell_formula_units_Z 2
_cell_length_a 7.2747(16)
_cell_length_b 5.6382(6)
_cell_length_c 26.176(3)
_cell_measurement_reflns_used 1871
_cell_measurement_temperature 292.9
_cell_measurement_theta_max 23.82
_cell_measurement_theta_min 3.70
_cell_volume 1071.6(3)
_computing_cell_refinement 'SAINT V8.40A (?, 2016)'
_computing_data_reduction 'SAINT V8.40A (?, 2016)'
_computing_molecular_graphics 'Olex2 1.3 (Dolomanov et al., 2009)'
_computing_publication_material 'Olex2 1.3 (Dolomanov et al., 2009)'
_computing_structure_refinement 'SHELXL 2018/3 (Sheldrick, 2015)'
_computing_structure_solution 'SHELXT 2018/2 (Sheldrick, 2018)'
_diffrn_ambient_temperature 292.9
_diffrn_measured_fraction_theta_full 0.332
_diffrn_measured_fraction_theta_max 0.332
_diffrn_measurement_device_type 'Bruker APEX-II CCD'
_diffrn_measurement_method '\f and \w scans'
_diffrn_radiation_type MoK\a
_diffrn_radiation_wavelength 0.71073
_diffrn_reflns_av_R_equivalents 0.0511
_diffrn_reflns_av_unetI/netI 0.0346
_diffrn_reflns_Laue_measured_fraction_full 0.332
_diffrn_reflns_Laue_measured_fraction_max 0.332
_diffrn_reflns_limit_h_max 4
_diffrn_reflns_limit_h_min -4
_diffrn_reflns_limit_k_max 6
_diffrn_reflns_limit_k_min -6
_diffrn_reflns_limit_l_max 31
_diffrn_reflns_limit_l_min -31
_diffrn_reflns_number 5495
_diffrn_reflns_point_group_measured_fraction_full 0.332
_diffrn_reflns_point_group_measured_fraction_max 0.332
_diffrn_reflns_theta_full 24.963
_diffrn_reflns_theta_max 24.963
_diffrn_reflns_theta_min 3.697
_diffrn_source_current 1.4
_diffrn_source_power 0.07
_diffrn_source_voltage 50.0
_diffrn_standards_number 0
_exptl_absorpt_coefficient_mu 0.134
_exptl_absorpt_correction_T_max 0.7454
_exptl_absorpt_correction_T_min 0.6150
_exptl_absorpt_correction_type multi-scan
_exptl_absorpt_process_details
;
SADABS-2016/2 (Bruker,2016/2) was used for absorption correction.
wR2(int) was 0.1453 before and 0.0538 after correction.
The Ratio of minimum to maximum transmission is 0.8251.
The \l/2 correction factor is Not present.
;
_exptl_crystal_colour 'clear yellow'
_exptl_crystal_colour_lustre clear
_exptl_crystal_colour_primary yellow
_exptl_crystal_density_diffrn 1.774
_exptl_crystal_description block
_exptl_crystal_F_000 592
_refine_diff_density_max 0.264
_refine_diff_density_min -0.264
_refine_diff_density_rms 0.054
_refine_ls_extinction_method none
_refine_ls_goodness_of_fit_ref 1.086
_refine_ls_hydrogen_treatment mixed
_refine_ls_matrix_type full
_refine_ls_number_parameters 170
_refine_ls_number_reflns 624
_refine_ls_number_restraints 150
_refine_ls_restrained_S_all 0.951
_refine_ls_R_factor_all 0.0810
_refine_ls_R_factor_gt 0.0655
_refine_ls_shift/su_max 0.000
_refine_ls_shift/su_mean 0.000
_refine_ls_structure_factor_coef Fsqd
_refine_ls_weighting_details 'w=1/[\s^2^(Fo^2^)+(0.0771P)^2^+5.0730P] where P=(Fo^2^+2Fc^2^)/3'
_refine_ls_weighting_scheme calc
_refine_ls_wR_factor_gt 0.1590
_refine_ls_wR_factor_ref 0.1728
_reflns_Friedel_coverage 0.000
_reflns_number_gt 510
_reflns_number_total 624
_reflns_threshold_expression 'I > 2\s(I)'
_cod_data_source_file d4cp01595a2.cif
_cod_data_source_block 2car_p06
_cod_depositor_comments 'Adding full bibliography for 7248734--7248746.cif.'
_cod_database_code 7248744
_shelx_shelxl_version_number 2018/3
_shelx_space_group_comment
;
The symmetry employed for this shelxl refinement is uniquely defined
by the following loop, which should always be used as a source of
symmetry information in preference to the above space-group names.
They are only intended as comments.
;
_olex2_refinement_description
;
1. Fixed Uiso
 At 1.2 times of:
  All C(H) groups, All N(H) groups
2. Rigid body (RIGU) restrains
 All non-hydrogen atoms
 with sigma for 1-2 distances of 0.004 and sigma for 1-3 distances of 0.004
3.a Aromatic/amide H refined with riding coordinates:
 N3(H3A), C11(H11), C12(H12), C8(H8), C9(H9), C4(H4), C3(H3), C7(H7), C6(H6)
3.b Fitted hexagon refined as free rotating group:
 C11(C12,N6,C8,C9,C10), C4(C3,N5,C7,C6,C5)
;
_olex2_submission_special_instructions 'No special instructions were received'

loop_
_space_group_symop_operation_xyz
'x, y, z'
'-x+1/2, y+1/2, -z+1/2'
'-x, -y, -z'
'x-1/2, -y-1/2, z-1/2'

loop_
_atom_site_label
_atom_site_type_symbol
_atom_site_fract_x
_atom_site_fract_y
_atom_site_fract_z
_atom_site_U_iso_or_equiv
_atom_site_adp_type
_atom_site_occupancy
_atom_site_site_symmetry_order
_atom_site_calc_flag
_atom_site_refinement_flags_posn
_atom_site_refinement_flags_adp
_atom_site_refinement_flags_occupancy
_atom_site_disorder_assembly
_atom_site_disorder_group
O2 O 0.1754(19) -0.0305(8) 0.3906(2) 0.023(9) Uani 1 1 d . . . . .
O3 O 0.521(2) 0.7217(8) 0.3697(2) 0.037(8) Uani 1 1 d . . . . .
O1 O 0.192(2) -0.1449(8) 0.3115(2) 0.043(8) Uani 1 1 d . . . . .
N2 N 0.363(2) 0.3610(9) 0.3731(3) 0.034(8) Uani 1 1 d . . . . .
N4 N 0.391(2) 0.2481(9) 0.2928(3) 0.027(8) Uani 1 1 d . . . . .
N3 N 0.472(2) 0.4610(9) 0.3009(3) 0.034(8) Uani 1 1 d . . . . .
H3A H 0.523049 0.539784 0.277566 0.041 Uiso 1 1 calc R U . . .
N1 N 0.222(2) -0.0078(9) 0.3463(3) 0.031(8) Uani 1 1 d . . . . .
C11 C 0.2417(14) 0.8760(7) 0.63720(19) 0.024(10) Uani 1 1 d G . . . .
H11 H 0.308597 0.971219 0.616055 0.029 Uiso 1 1 calc R U . . .
C12 C 0.2155(14) 0.9471(7) 0.68707(17) 0.025(10) Uani 1 1 d G . . . .
H12 H 0.264843 1.089800 0.699300 0.030 Uiso 1 1 calc R U . . .
N6 N 0.1154(15) 0.8048(7) 0.71867(15) 0.021(9) Uani 1 1 d G . . . .
C8 C 0.0416(14) 0.5914(7) 0.70040(18) 0.022(10) Uani 1 1 d G . . . .
H8 H -0.025338 0.496250 0.721545 0.027 Uiso 1 1 calc R U . . .
C9 C 0.0678(15) 0.5204(7) 0.65053(17) 0.032(10) Uani 1 1 d G . . . .
H9 H 0.018414 0.377667 0.638300 0.038 Uiso 1 1 calc R U . . .
C10 C 0.1678(16) 0.6627(7) 0.61892(15) 0.026(9) Uani 1 1 d G . . . .
C1 C 0.327(3) 0.1984(11) 0.3369(3) 0.030(8) Uani 1 1 d . . . . .
C2 C 0.463(3) 0.5395(11) 0.3505(3) 0.030(8) Uani 1 1 d . . . . .
C4 C 0.1359(16) 0.3628(8) 0.5471(2) 0.020(10) Uani 1 1 d G . . . .
H4 H 0.069330 0.266173 0.568028 0.024 Uiso 1 1 calc R U . . .
C3 C 0.1679(16) 0.2903(8) 0.49765(18) 0.053(12) Uani 1 1 d G . . . .
H3 H 0.122734 0.145189 0.485539 0.063 Uiso 1 1 calc R U . . .
N5 N 0.2674(17) 0.4347(8) 0.46634(16) 0.047(11) Uani 1 1 d G . . . .
C7 C 0.3348(16) 0.6516(8) 0.4844(2) 0.039(12) Uani 1 1 d G . . . .
H7 H 0.401403 0.748197 0.463489 0.046 Uiso 1 1 calc R U . . .
C6 C 0.3029(16) 0.7241(8) 0.53386(18) 0.018(10) Uani 1 1 d G . . . .
H6 H 0.348001 0.869185 0.545977 0.022 Uiso 1 1 calc R U . . .
C5 C 0.2034(18) 0.5797(7) 0.56518(17) 0.020(9) Uani 1 1 d G . . . .
H2 H 0.31(3) 0.359(13) 0.404(4) 0.04(3) Uiso 1 1 d . . . . .

loop_
_atom_site_aniso_label
_atom_site_aniso_U_11
_atom_site_aniso_U_22
_atom_site_aniso_U_33
_atom_site_aniso_U_23
_atom_site_aniso_U_13
_atom_site_aniso_U_12
O2 0.02(3) 0.032(3) 0.022(3) 0.003(2) 0.001(9) -0.003(5)
O3 0.06(2) 0.017(2) 0.036(4) -0.001(2) 0.010(8) -0.004(4)
O1 0.08(2) 0.021(2) 0.028(3) -0.004(2) 0.008(8) -0.003(4)
N2 0.06(2) 0.024(3) 0.019(4) 0.000(2) 0.015(8) -0.006(5)
N4 0.04(3) 0.020(3) 0.020(4) -0.001(2) 0.008(9) -0.001(5)
N3 0.06(3) 0.022(3) 0.026(4) 0.000(2) 0.024(9) -0.006(5)
N1 0.05(2) 0.020(3) 0.024(3) 0.004(2) 0.009(8) 0.001(5)
C11 0.04(3) 0.015(3) 0.022(4) 0.003(3) 0.008(10) 0.002(6)
C12 0.03(3) 0.018(3) 0.025(4) -0.004(3) 0.002(11) 0.001(6)
N6 0.02(3) 0.024(3) 0.016(4) -0.001(2) 0.000(9) 0.005(5)
C8 0.03(3) 0.023(3) 0.019(4) 0.001(3) 0.005(10) 0.002(6)
C9 0.06(3) 0.018(3) 0.022(4) -0.003(3) 0.011(11) -0.003(6)
C10 0.05(3) 0.018(3) 0.013(4) 0.000(2) 0.001(9) 0.001(5)
C1 0.05(2) 0.016(3) 0.022(4) -0.001(3) 0.013(9) -0.002(5)
C2 0.05(2) 0.019(3) 0.025(4) 0.001(3) 0.011(9) -0.003(5)
C4 0.02(3) 0.024(3) 0.014(4) 0.000(3) -0.004(10) 0.004(5)
C3 0.11(4) 0.025(3) 0.022(5) -0.002(3) 0.020(12) -0.001(6)
N5 0.10(3) 0.032(3) 0.016(4) -0.003(3) 0.014(11) 0.004(5)
C7 0.06(4) 0.035(4) 0.019(5) 0.005(3) 0.010(12) 0.000(7)
C6 0.01(3) 0.026(3) 0.015(4) 0.001(3) -0.009(11) -0.002(6)
C5 0.02(3) 0.019(3) 0.015(4) 0.001(3) -0.005(9) 0.006(5)

loop_
_atom_type_symbol
_atom_type_description
_atom_type_scat_dispersion_real
_atom_type_scat_dispersion_imag
_atom_type_scat_source
C C 0.0033 0.0016 'International Tables Vol C Tables 4.2.6.8 and 6.1.1.4'
H H 0.0000 0.0000 'International Tables Vol C Tables 4.2.6.8 and 6.1.1.4'
N N 0.0061 0.0033 'International Tables Vol C Tables 4.2.6.8 and 6.1.1.4'
O O 0.0106 0.0060 'International Tables Vol C Tables 4.2.6.8 and 6.1.1.4'

loop_
_geom_angle_atom_site_label_1
_geom_angle_atom_site_label_2
_geom_angle_atom_site_label_3
_geom_angle
_geom_angle_site_symmetry_1
_geom_angle_site_symmetry_3
_geom_angle_publ_flag
C1 N2 C2 106.3(6) . . ?
C1 N2 H2 122(8) . . ?
C2 N2 H2 130(6) . . ?
C1 N4 N3 103.2(7) . . ?
N4 N3 H3A 123.5 . . ?
N4 N3 C2 113.0(7) . . ?
C2 N3 H3A 123.5 . . ?
O2 N1 C1 115.4(8) . . ?
O1 N1 O2 126.7(9) . . ?
O1 N1 C1 117.9(6) . . ?
C12 C11 H11 120.0 . . ?
C12 C11 C10 120.0 . . ?
C10 C11 H11 120.0 . . ?
C11 C12 H12 120.0 . . ?
C11 C12 N6 120.0 . . ?
N6 C12 H12 120.0 . . ?
C12 N6 C8 120.0 . . ?
N6 C8 H8 120.0 . . ?
C9 C8 N6 120.0 . . ?
C9 C8 H8 120.0 . . ?
C8 C9 H9 120.0 . . ?
C8 C9 C10 120.0 . . ?
C10 C9 H9 120.0 . . ?
C11 C10 C5 120.0(4) . . ?
C9 C10 C11 120.0 . . ?
C9 C10 C5 119.9(4) . . ?
N2 C1 N1 121.7(6) . . ?
N4 C1 N2 114.5(10) . . ?
N4 C1 N1 123.8(9) . . ?
O3 C2 N2 127.8(6) . . ?
O3 C2 N3 129.2(8) . . ?
N3 C2 N2 102.9(8) . . ?
C3 C4 H4 120.0 . . ?
C3 C4 C5 120.0 . . ?
C5 C4 H4 120.0 . . ?
C4 C3 H3 120.0 . . ?
N5 C3 C4 120.0 . . ?
N5 C3 H3 120.0 . . ?
C3 N5 C7 120.0 . . ?
N5 C7 H7 120.0 . . ?
N5 C7 C6 120.0 . . ?
C6 C7 H7 120.0 . . ?
C7 C6 H6 120.0 . . ?
C5 C6 C7 120.0 . . ?
C5 C6 H6 120.0 . . ?
C4 C5 C10 120.6(4) . . ?
C6 C5 C10 119.4(4) . . ?
C6 C5 C4 120.0 . . ?

loop_
_geom_bond_atom_site_label_1
_geom_bond_atom_site_label_2
_geom_bond_distance
_geom_bond_site_symmetry_2
_geom_bond_publ_flag
O2 N1 1.235(7) . ?
O3 C2 1.207(13) . ?
O1 N1 1.204(10) . ?
N2 C1 1.333(12) . ?
N2 C2 1.394(13) . ?
N2 H2 0.93(9) . ?
N4 N3 1.347(13) . ?
N4 C1 1.303(9) . ?
N3 H3A 0.8600 . ?
N3 C2 1.376(9) . ?
N1 C1 1.420(15) . ?
C11 H11 0.9300 . ?
C11 C12 1.3900 . ?
C11 C10 1.3900 . ?
C12 H12 0.9300 . ?
C12 N6 1.3900 . ?
N6 C8 1.3900 . ?
C8 H8 0.9300 . ?
C8 C9 1.3900 . ?
C9 H9 0.9300 . ?
C9 C10 1.3900 . ?
C10 C5 1.520(3) . ?
C4 H4 0.9300 . ?
C4 C3 1.3900 . ?
C4 C5 1.3900 . ?
C3 H3 0.9300 . ?
C3 N5 1.3900 . ?
N5 C7 1.3900 . ?
C7 H7 0.9300 . ?
C7 C6 1.3900 . ?
C6 H6 0.9300 . ?
C6 C5 1.3900 . ?

loop_
_geom_torsion_atom_site_label_1
_geom_torsion_atom_site_label_2
_geom_torsion_atom_site_label_3
_geom_torsion_atom_site_label_4
_geom_torsion
_geom_torsion_site_symmetry_1
_geom_torsion_site_symmetry_2
_geom_torsion_site_symmetry_3
_geom_torsion_site_symmetry_4
_geom_torsion_publ_flag
O2 N1 C1 N2 -3(3) . . . . ?
O2 N1 C1 N4 178.3(17) . . . . ?
O1 N1 C1 N2 178.9(17) . . . . ?
O1 N1 C1 N4 0(3) . . . . ?
N4 N3 C2 O3 -179.4(19) . . . . ?
N4 N3 C2 N2 -2(2) . . . . ?
N3 N4 C1 N2 -1(2) . . . . ?
N3 N4 C1 N1 177.2(16) . . . . ?
C11 C12 N6 C8 0.0 . . . . ?
C11 C10 C5 C4 177.7(5) . . . . ?
C11 C10 C5 C6 -2.9(10) . . . . ?
C12 C11 C10 C9 0.0 . . . . ?
C12 C11 C10 C5 -177.4(10) . . . . ?
C12 N6 C8 C9 0.0 . . . . ?
N6 C8 C9 C10 0.0 . . . . ?
C8 C9 C10 C11 0.0 . . . . ?
C8 C9 C10 C5 177.4(10) . . . . ?
C9 C10 C5 C4 0.3(11) . . . . ?
C9 C10 C5 C6 179.7(5) . . . . ?
C10 C11 C12 N6 0.0 . . . . ?
C1 N2 C2 O3 178.5(19) . . . . ?
C1 N2 C2 N3 1.3(19) . . . . ?
C1 N4 N3 C2 2(2) . . . . ?
C2 N2 C1 N4 0(2) . . . . ?
C2 N2 C1 N1 -178.5(16) . . . . ?
C4 C3 N5 C7 0.0 . . . . ?
C3 C4 C5 C10 179.3(10) . . . . ?
C3 C4 C5 C6 0.0 . . . . ?
C3 N5 C7 C6 0.0 . . . . ?
N5 C7 C6 C5 0.0 . . . . ?
C7 C6 C5 C10 -179.4(10) . . . . ?
C7 C6 C5 C4 0.0 . . . . ?
C5 C4 C3 N5 0.0 . . . . ?
